data_1572274
loop_
_publ_author_name
'MacKenzie, Ross E.'
'Hajdu, Tom&#xe1;&#x161;'
'Seed, John A.'
'Whitehead, George F. S.'
'Adams, Ralph W.'
'Chilton, Nicholas F.'
'Collison, David'
'McInnes, Eric J. L.'
'Goodwin, Conrad A. P.'

_publ_section_title
;
 &#x3b4;-Bonding modulates the electronic structure of formally divalent
 nd<sup>1</sup> rare earth arene complexes.
;
_journal_issue 37
_journal_name_full 'Chemical science'
_journal_page_first 15160
_journal_page_last 15169
_journal_paper_doi 10.1039/d4sc03005b
_journal_volume 15
_journal_year 2024
_chemical_formula_moiety 'C72 H100 I N2 Y, C3 H7'
_chemical_formula_sum 'C75 H107 I N2 Y'
_chemical_formula_weight 1252.43
_space_group_crystal_system monoclinic
_space_group_IT_number 14
_space_group_name_Hall '-P 2yn'
_space_group_name_H-M_alt 'P 1 21/n 1'
_atom_sites_solution_hydrogens mixed
_atom_sites_solution_primary dual
_audit_creation_date 2023-09-06
_audit_creation_method
;
Olex2 1.5
(compiled 2023.08.24 svn.re1ec1418 for OlexSys, GUI svn.r6817)
;
_audit_update_record
;
2023-09-15 deposited with the CCDC.	2024-07-30 downloaded from the CCDC.
;
_cell_angle_alpha 90
_cell_angle_beta 97.2910(10)
_cell_angle_gamma 90
_cell_formula_units_Z 4
_cell_length_a 14.79590(10)
_cell_length_b 23.5264(2)
_cell_length_c 19.43130(10)
_cell_measurement_reflns_used 32050
_cell_measurement_temperature 100.0(5)
_cell_measurement_theta_max 79.3870
_cell_measurement_theta_min 2.9560
_cell_volume 6709.23(8)
_computing_cell_refinement 'CrysAlisPro 1.171.43.88a (Rigaku OD, 2023)'
_computing_data_collection 'CrysAlisPro system (CCD 41.122a 64-bit (release 06-12-2021))'
_computing_data_reduction 'CrysAlisPro 1.171.43.88a (Rigaku OD, 2023)'
_computing_molecular_graphics 'Olex2 1.5 (Dolomanov et al., 2009)'
_computing_publication_material 'Olex2 1.5 (Dolomanov et al., 2009)'
_computing_structure_refinement 'SHELXL 2019/3 (Sheldrick, 2015)'
_computing_structure_solution 'SHELXT 2018/2 (Sheldrick, 2018)'
_diffrn_ambient_environment N~2~
_diffrn_ambient_temperature 100.0(5)
_diffrn_detector 'Hybrid Pixel Array Detector'
_diffrn_detector_area_resol_mean 10.0000
_diffrn_detector_type HyPix
_diffrn_measured_fraction_theta_full 0.999
_diffrn_measured_fraction_theta_max 0.971
_diffrn_measurement_details
;
List of Runs (angles in degrees, time in seconds):

  # Type    Start    End  Width  t~exp~   \w     \q     \k     \f   Frames
#--------------------------------------------------------------------------
  1  \w   -120.00 -58.00   0.50    8.00    --  -47.87-147.00  14.00  124
  2  \w    -87.00 -62.00   0.50    8.00    --  -47.87 147.00  64.00   50
  3  \w    -67.00 -41.00   0.50    8.00    --  -47.87 124.00-100.00   52
  4  \w   -118.00 -75.00   0.50    8.00    --  -47.87-124.00 179.00   86
  5  \w     68.00  95.00   0.50    8.00    --   47.87-124.00 179.00   54
  6  \w     53.00  78.00   0.50    8.00    --   47.87-147.00  14.00   50
  7  \w    -87.00 -62.00   0.50   30.00    --  -91.75 147.00  64.00   50
  8  \w    -76.00 -51.00   0.50   30.00    --  -91.75 124.00-100.00   50
  9  \w   -108.00 -82.00   0.50   30.00    --  -91.75-147.00  14.00   52
 10  \w    100.00 125.00   0.50   30.00    --  113.25 147.00  64.00   50
 11  \w     47.00 127.00   0.50   30.00    --  113.25-147.00  14.00  160
 12  \w    117.00 142.00   0.50   30.00    --  113.25 124.00-100.00   50
 13  \w     62.00 102.00   0.50   30.00    --  113.25-124.00 179.00   80
 14  \w    -25.00  26.00   0.50    8.00    --  -47.87  19.00-120.00  102
 15  \w    -25.00  28.00   0.50    8.00    --  -47.87  19.00  90.00  106
 16  \w    -25.00  20.00   0.50    8.00    --  -47.87  19.00-150.00   90
 17  \w    -26.00  22.00   0.50    8.00    --   47.87 -19.00 -90.00   96
 18  \w    -51.00 -21.00   0.50   30.00    --  -91.75  45.00  60.00   60
 19  \w    112.00 178.00   0.50   30.00    --  113.25  15.00 -90.00  132
 20  \w     57.00 125.00   0.50   30.00    --  113.25-144.00-123.68  136
 21  \w    101.00 130.00   0.50   30.00    --  113.25 125.00-150.00   58
 22  \w     95.00 164.00   0.50   30.00    --  113.25 125.00  90.00  138
 23  \w    101.00 161.00   0.50   30.00    --  113.25  30.00-180.00  120
 24  \w     45.00  70.00   0.50   30.00    --  113.25 -61.00 120.00   50
 25  \w     43.00 110.00   0.50   30.00    --  113.25-125.00-120.00  134
 26  \w    114.00 170.00   0.50   30.00    --  113.25  61.00   0.00  112
 27  \w     47.00 107.00   0.50   30.00    --  113.25-125.00 -90.00  120
 28  \w    141.00 166.00   0.50   30.00    --  113.25 125.00-150.00   50
 29  \w     71.00 111.00   0.50   30.00    --  113.25-125.00 -60.00   80
 30  \w     55.00 106.00   0.50   30.00    --  113.25 -77.00 -30.00  102
;
_diffrn_measurement_device 'four-circle diffractometer'
_diffrn_measurement_device_type 'XtaLAB Synergy, Dualflex, HyPix'
_diffrn_measurement_method '\w scans'
_diffrn_orient_matrix_type 'CrysAlisPro convention (1999,Acta A55,543-557)'
_diffrn_orient_matrix_UB_11 0.0064061000
_diffrn_orient_matrix_UB_12 -0.0504694000
_diffrn_orient_matrix_UB_13 0.0509388000
_diffrn_orient_matrix_UB_21 -0.0213708000
_diffrn_orient_matrix_UB_22 -0.0413853000
_diffrn_orient_matrix_UB_23 -0.0613422000
_diffrn_orient_matrix_UB_31 0.1025458000
_diffrn_orient_matrix_UB_32 -0.0054532000
_diffrn_orient_matrix_UB_33 -0.0055930000
_diffrn_radiation_monochromator mirror
_diffrn_radiation_probe x-ray
_diffrn_radiation_type 'Cu K\a'
_diffrn_radiation_wavelength 1.54184
_diffrn_reflns_av_R_equivalents 0.0424
_diffrn_reflns_av_unetI/netI 0.0349
_diffrn_reflns_Laue_measured_fraction_full 0.999
_diffrn_reflns_Laue_measured_fraction_max 0.971
_diffrn_reflns_limit_h_max 18
_diffrn_reflns_limit_h_min -10
_diffrn_reflns_limit_k_max 29
_diffrn_reflns_limit_k_min -29
_diffrn_reflns_limit_l_max 24
_diffrn_reflns_limit_l_min -24
_diffrn_reflns_number 55670
_diffrn_reflns_point_group_measured_fraction_full 0.999
_diffrn_reflns_point_group_measured_fraction_max 0.971
_diffrn_reflns_theta_full 67.684
_diffrn_reflns_theta_max 80.124
_diffrn_reflns_theta_min 2.964
_diffrn_source 'micro-focus sealed X-ray tube'
_diffrn_source_type 'PhotonJet (Cu) X-ray Source'
_exptl_absorpt_coefficient_mu 5.137
_exptl_absorpt_correction_T_max 1.00000
_exptl_absorpt_correction_T_min 0.67957
_exptl_absorpt_correction_type multi-scan
_exptl_absorpt_process_details
;
CrysAlisPro 1.171.43.88a (Rigaku Oxford Diffraction, 2023)
Empirical absorption correction using spherical harmonics,
implemented in SCALE3 ABSPACK scaling algorithm.
;
_exptl_crystal_colour 'clear colourless'
_exptl_crystal_colour_lustre clear
_exptl_crystal_colour_primary colourless
_exptl_crystal_density_diffrn 1.240
_exptl_crystal_description block
_exptl_crystal_F_000 2652
_exptl_crystal_size_max 0.086
_exptl_crystal_size_mid 0.039
_exptl_crystal_size_min 0.025
_refine_diff_density_max 0.763
_refine_diff_density_min -1.317
_refine_diff_density_rms 0.074
_refine_ls_extinction_method none
_refine_ls_goodness_of_fit_ref 1.103
_refine_ls_hydrogen_treatment mixed
_refine_ls_matrix_type full
_refine_ls_number_parameters 757
_refine_ls_number_reflns 14218
_refine_ls_number_restraints 53
_refine_ls_restrained_S_all 1.101
_refine_ls_R_factor_all 0.0404
_refine_ls_R_factor_gt 0.0355
_refine_ls_shift/su_max 0.002
_refine_ls_shift/su_mean 0.000
_refine_ls_structure_factor_coef Fsqd
_refine_ls_weighting_details 'w=1/[\s^2^(Fo^2^)+(0.0414P)^2^+6.0639P] where P=(Fo^2^+2Fc^2^)/3'
_refine_ls_weighting_scheme calc
_refine_ls_wR_factor_gt 0.0913
_refine_ls_wR_factor_ref 0.0935
_reflns_Friedel_coverage 0.000
_reflns_number_gt 12664
_reflns_number_total 14218
_reflns_threshold_expression 'I > 2\s(I)'
_cod_data_source_file d4sc03005b2.cif
_cod_data_source_block ccapg64
_cod_depositor_comments 'Adding full bibliography for 1572261--1572275.cif.'
_cod_database_code 1572274
_shelx_shelxl_version_number 2019/3
_chemical_oxdiff_formula Y(NHC6H3(C6H2(C3H7)3)2)2I
_shelx_space_group_comment
;
The symmetry employed for this shelxl refinement is uniquely defined
by the following loop, which should always be used as a source of
symmetry information in preference to the above space-group names.
They are only intended as comments.
;
_olex2_refinement_description
;
1. Fixed Uiso
 At 1.2 times of:
  All C(H) groups, All C(H,H) groups, All C(H,H,H,H) groups, All N(H) groups
 At 1.5 times of:
  All C(H,H,H) groups, All C(H,H,H,H,H,H) groups
2. Restrained distances
 N1-H1 = N2-H2
 0.85 with sigma of 0.02
 C74A-C73 \\sim C74-C73 \\sim C75-C74A \\sim C75-C74
 with sigma of 0.02
3. Uiso/Uaniso restraints and constraints
C74A \\sim C75 \\sim C74 \\sim C73: within 2A with sigma of 0.04 and sigma for
terminal atoms of 0.08 within 2A
Uanis(Y1A) = Uanis(Y1)
4. Rigid body (RIGU) restrains
 C74A, C75, C74, C73
 with sigma for 1-2 distances of 0.004 and sigma for 1-3 distances of 0.004
5. Others
 Sof(Y1A)=1-FVAR(1)
 Sof(Y1)=FVAR(1)
 Sof(H75C)=Sof(H75D)=Sof(H73D)=Sof(H73E)=Sof(H73F)=Sof(C74A)=Sof(H74C)=
 Sof(H74D)=1-FVAR(2)
 Sof(H75A)=Sof(H75B)=Sof(H73A)=Sof(H73B)=Sof(H73C)=Sof(C74)=Sof(H74A)=
 Sof(H74B)=FVAR(2)
6.a Ternary CH refined with riding coordinates:
 C28(H28), C34(H34), C52(H52), C13(H13), C64(H64), C16(H16), C19(H19),
 C31(H31), C55(H55), C49(H49), C67(H67), C70(H70)
6.b Secondary CH2 refined with riding coordinates:
 C75(H75A,H75B), C75(H75C,H75D), C74(H74A,H74B), C74A(H74C,H74D)
6.c Aromatic/amide H refined with riding coordinates:
 C3(H3), C40(H40), C11(H11), C60(H60), C62(H62), C45(H45), C4(H4), C26(H26),
 C24(H24), C41(H41), C5(H5), C39(H39), C9(H9), C47(H47)
6.d Idealised Me refined as rotating group:
 C30(H30A,H30B,H30C), C17(H17A,H17B,H17C), C54(H54A,H54B,H54C), C18(H18A,H18B,
 H18C), C33(H33A,H33B,H33C), C69(H69A,H69B,H69C), C36(H36A,H36B,H36C), C72(H72A,
 H72B,H72C), C66(H66A,H66B,H66C), C68(H68A,H68B,H68C), C35(H35A,H35B,H35C),
 C15(H15A,H15B,H15C), C20(H20A,H20B,H20C), C71(H71A,H71B,H71C), C50(H50A,H50B,
 H50C), C14(H14A,H14B,H14C), C29(H29A,H29B,H29C), C21(H21A,H21B,H21C), C53(H53A,
 H53B,H53C), C57(H57A,H57B,H57C), C51(H51A,H51B,H51C), C32(H32A,H32B,H32C),
 C65(H65A,H65B,H65C), C56(H56A,H56B,H56C), C73(H73A,H73B,H73C), C73(H73D,H73E,
 H73F)
;
_olex2_submission_special_instructions 'No special instructions were received'
_oxdiff_exptl_absorpt_empirical_details
;
Empirical correction (ABSPACK) includes:
- Absorption correction using spherical harmonics
- Frame scaling
;
_oxdiff_exptl_absorpt_empirical_full_max 1.509
_oxdiff_exptl_absorpt_empirical_full_min 0.563

loop_
_space_group_symop_operation_xyz
'x, y, z'
'-x+1/2, y+1/2, -z+1/2'
'-x, -y, -z'
'x-1/2, -y-1/2, z-1/2'

loop_
_atom_site_label
_atom_site_type_symbol
_atom_site_fract_x
_atom_site_fract_y
_atom_site_fract_z
_atom_site_U_iso_or_equiv
_atom_site_adp_type
_atom_site_occupancy
_atom_site_site_symmetry_order
_atom_site_calc_flag
_atom_site_refinement_flags_posn
_atom_site_refinement_flags_adp
_atom_site_refinement_flags_occupancy
_atom_site_disorder_assembly
_atom_site_disorder_group
I1 I 0.50032(2) 0.37802(2) 0.03236(2) 0.02858(6) Uani 1 1 d . . . . .
Y1 Y 0.54569(2) 0.39346(2) 0.18213(2) 0.01660(6) Uani 0.9563(5) 1 d . . P A 1
Y1A Y 0.5416(3) 0.33758(19) 0.1774(2) 0.01660(6) Uani 0.0437(5) 1 d . . P A 2
N1 N 0.68764(13) 0.36094(9) 0.20339(10) 0.0190(4) Uani 1 1 d D . . . .
H1 H 0.7031(19) 0.3275(9) 0.1893(15) 0.023 Uiso 1 1 d D U . . .
N2 N 0.41957(13) 0.37154(9) 0.22669(11) 0.0196(4) Uani 1 1 d D . . . .
H2 H 0.3895(18) 0.4024(9) 0.2172(15) 0.024 Uiso 1 1 d D U . . .
C37 C 0.36764(15) 0.33664(10) 0.26447(11) 0.0172(4) Uani 1 1 d . . . . .
C22 C 0.87091(14) 0.30726(10) 0.18910(12) 0.0174(4) Uani 1 1 d . . . . .
C12 C 0.65098(16) 0.49759(10) 0.17611(12) 0.0185(4) Uani 1 1 d . . . . .
C8 C 0.61266(15) 0.46774(10) 0.28958(12) 0.0185(4) Uani 1 1 d . . . . .
C3 C 0.84586(16) 0.47169(10) 0.28116(12) 0.0195(4) Uani 1 1 d . . . . .
H3 H 0.841848 0.509174 0.298699 0.023 Uiso 1 1 calc R U . . .
C40 C 0.26949(17) 0.26597(11) 0.34630(13) 0.0243(5) Uani 1 1 d . . . . .
H40 H 0.238546 0.243246 0.376271 0.029 Uiso 1 1 calc R U . . .
C10 C 0.49539(16) 0.51095(10) 0.20522(12) 0.0198(4) Uani 1 1 d . . . . .
C11 C 0.56061(16) 0.51550(10) 0.15874(12) 0.0211(5) Uani 1 1 d . . . . .
H11 H 0.542794 0.531241 0.114057 0.025 Uiso 1 1 calc R U . A 1
C63 C 0.19657(15) 0.41445(10) 0.19233(12) 0.0189(4) Uani 1 1 d . . . . .
C38 C 0.39555(15) 0.27988(10) 0.27943(12) 0.0196(4) Uani 1 1 d . . . . .
C28 C 0.91110(16) 0.25484(11) 0.30512(13) 0.0220(5) Uani 1 1 d . . . . .
H28 H 0.872966 0.285792 0.321788 0.026 Uiso 1 1 calc R U . . .
C34 C 0.82968(16) 0.36039(10) 0.07446(12) 0.0215(5) Uani 1 1 d . . . . .
H34 H 0.784774 0.380177 0.100510 0.026 Uiso 1 1 calc R U . . .
C52 C 0.67865(16) 0.19313(11) 0.12456(13) 0.0243(5) Uani 1 1 d . . . . .
H52 H 0.734598 0.215868 0.140211 0.029 Uiso 1 1 calc R U . . .
C30 C 0.87827(17) 0.19813(11) 0.33181(14) 0.0263(5) Uani 1 1 d . . . . .
H30A H 0.920608 0.167857 0.322588 0.039 Uiso 1 1 calc R U . . .
H30B H 0.817395 0.189471 0.308039 0.039 Uiso 1 1 calc R U . . .
H30C H 0.875796 0.200807 0.381865 0.039 Uiso 1 1 calc R U . . .
C13 C 0.64186(16) 0.44375(11) 0.36124(12) 0.0213(5) Uani 1 1 d . . . . .
H13 H 0.685910 0.412168 0.356601 0.026 Uiso 1 1 calc R U . . .
C17 C 0.35869(18) 0.52393(14) 0.11384(14) 0.0342(6) Uani 1 1 d . . . . .
H17A H 0.390546 0.548915 0.084516 0.051 Uiso 1 1 calc R U . . .
H17B H 0.293690 0.533467 0.108043 0.051 Uiso 1 1 calc R U . . .
H17C H 0.366422 0.484282 0.100273 0.051 Uiso 1 1 calc R U . . .
C54 C 0.65521(18) 0.20260(13) 0.04645(15) 0.0324(6) Uani 1 1 d . . . . .
H54A H 0.709166 0.195195 0.023344 0.049 Uiso 1 1 calc R U . . .
H54B H 0.635356 0.241985 0.037795 0.049 Uiso 1 1 calc R U . . .
H54C H 0.606075 0.176701 0.028173 0.049 Uiso 1 1 calc R U . . .
C18 C 0.3924(2) 0.59399(13) 0.2118(2) 0.0440(8) Uani 1 1 d . . . . .
H18A H 0.415901 0.597487 0.261100 0.066 Uiso 1 1 calc R U . . .
H18B H 0.328717 0.606562 0.204445 0.066 Uiso 1 1 calc R U . . .
H18C H 0.428789 0.617702 0.184313 0.066 Uiso 1 1 calc R U . . .
C33 C 0.9105(2) 0.15034(15) 0.00699(17) 0.0432(8) Uani 1 1 d . . . . .
H33A H 0.844020 0.150991 0.005539 0.065 Uiso 1 1 calc R U . . .
H33B H 0.929384 0.113666 -0.010371 0.065 Uiso 1 1 calc R U . . .
H33C H 0.929546 0.180990 -0.022126 0.065 Uiso 1 1 calc R U . . .
C69 C 0.0607(3) 0.56702(14) 0.11507(16) 0.0449(8) Uani 1 1 d . . . . .
H69A H 0.110157 0.558056 0.087709 0.067 Uiso 1 1 calc R U . . .
H69B H 0.036414 0.604845 0.102299 0.067 Uiso 1 1 calc R U . . .
H69C H 0.012156 0.538697 0.105712 0.067 Uiso 1 1 calc R U . . .
C42 C 0.28466(15) 0.35550(10) 0.28606(12) 0.0176(4) Uani 1 1 d . . . . .
C64 C 0.28383(17) 0.45487(11) 0.38042(13) 0.0237(5) Uani 1 1 d . . . . .
H64 H 0.328333 0.422684 0.384162 0.028 Uiso 1 1 calc R U . . .
C23 C 0.90179(15) 0.25797(10) 0.22622(12) 0.0191(4) Uani 1 1 d . . . . .
C16 C 0.39809(16) 0.53190(11) 0.18933(13) 0.0228(5) Uani 1 1 d . . . . .
H16 H 0.360017 0.509003 0.218103 0.027 Uiso 1 1 calc R U . . .
C19 C 0.72231(15) 0.50812(10) 0.12752(12) 0.0194(4) Uani 1 1 d . . . . .
H19 H 0.774199 0.481501 0.141106 0.023 Uiso 1 1 calc R U . . .
C60 C 0.19040(16) 0.50608(10) 0.28232(13) 0.0228(5) Uani 1 1 d . . . . .
H60 H 0.189073 0.537333 0.313132 0.027 Uiso 1 1 calc R U . . .
C58 C 0.24055(15) 0.41050(10) 0.26092(12) 0.0177(4) Uani 1 1 d . . . . .
C36 C 0.78145(18) 0.34729(12) 0.00177(13) 0.0281(5) Uani 1 1 d . . . . .
H36A H 0.754222 0.382185 -0.019172 0.042 Uiso 1 1 calc R U . . .
H36B H 0.733556 0.318998 0.005031 0.042 Uiso 1 1 calc R U . . .
H36C H 0.825682 0.332285 -0.027084 0.042 Uiso 1 1 calc R U . . .
C2 C 0.76719(15) 0.44299(10) 0.25443(11) 0.0166(4) Uani 1 1 d . . . . .
C62 C 0.14936(16) 0.46436(10) 0.17135(13) 0.0218(5) Uani 1 1 d . . . . .
H62 H 0.118940 0.466580 0.125338 0.026 Uiso 1 1 calc R U . . .
C27 C 0.86228(15) 0.30735(10) 0.11587(12) 0.0191(4) Uani 1 1 d . . . . .
C72 C 0.18841(18) 0.38367(11) 0.06507(13) 0.0265(5) Uani 1 1 d . . . . .
H72A H 0.126527 0.397934 0.051299 0.040 Uiso 1 1 calc R U . . .
H72B H 0.199777 0.351055 0.036006 0.040 Uiso 1 1 calc R U . . .
H72C H 0.232514 0.413803 0.059163 0.040 Uiso 1 1 calc R U . . .
C45 C 0.62563(15) 0.23050(10) 0.23478(13) 0.0206(5) Uani 1 1 d . . . . .
H45 H 0.687169 0.228152 0.255621 0.025 Uiso 1 1 calc R U . A 2
C66 C 0.33609(18) 0.50947(12) 0.40261(13) 0.0265(5) Uani 1 1 d . . . . .
H66A H 0.292726 0.540070 0.408314 0.040 Uiso 1 1 calc R U . . .
H66B H 0.374206 0.520253 0.366995 0.040 Uiso 1 1 calc R U . . .
H66C H 0.374760 0.502989 0.446710 0.040 Uiso 1 1 calc R U . . .
C6 C 0.85703(15) 0.36184(10) 0.22648(11) 0.0174(4) Uani 1 1 d . . . . .
C31 C 0.95460(17) 0.15866(11) 0.08136(14) 0.0259(5) Uani 1 1 d . . . . .
H31 H 0.939990 0.124466 0.108469 0.031 Uiso 1 1 calc R U . . .
C7 C 0.67631(15) 0.47159(10) 0.24122(12) 0.0185(4) Uani 1 1 d . . . . .
C25 C 0.92121(15) 0.21056(11) 0.11710(13) 0.0221(5) Uani 1 1 d . . . . .
C44 C 0.55998(16) 0.25098(10) 0.27429(13) 0.0199(4) Uani 1 1 d . . . . .
C55 C 0.34589(16) 0.23133(11) 0.14173(13) 0.0247(5) Uani 1 1 d . . . . .
H55 H 0.308601 0.255574 0.169650 0.030 Uiso 1 1 calc R U . . .
C49 C 0.58534(16) 0.26690(10) 0.35027(13) 0.0221(5) Uani 1 1 d . . . . .
H49 H 0.542530 0.297442 0.361482 0.027 Uiso 1 1 calc R U . . .
C68 C 0.02030(18) 0.58071(11) 0.23512(15) 0.0300(6) Uani 1 1 d . . . . .
H68A H -0.028735 0.552656 0.226062 0.045 Uiso 1 1 calc R U . . .
H68B H -0.003594 0.618660 0.222487 0.045 Uiso 1 1 calc R U . . .
H68C H 0.044281 0.580073 0.284496 0.045 Uiso 1 1 calc R U . . .
C43 C 0.46942(15) 0.25499(10) 0.24272(13) 0.0197(4) Uani 1 1 d . . . . .
C35 C 0.90859(19) 0.40168(12) 0.06927(15) 0.0300(6) Uani 1 1 d . . . . .
H35A H 0.952768 0.384114 0.042269 0.045 Uiso 1 1 calc R U . . .
H35B H 0.938447 0.410645 0.115946 0.045 Uiso 1 1 calc R U . . .
H35C H 0.885044 0.436709 0.046286 0.045 Uiso 1 1 calc R U . . .
C4 C 0.93064(16) 0.44574(11) 0.28237(12) 0.0218(5) Uani 1 1 d . . . . .
H4 H 0.984549 0.464459 0.302373 0.026 Uiso 1 1 calc R U . . .
C67 C 0.09708(18) 0.56617(11) 0.19166(14) 0.0271(5) Uani 1 1 d . . . . .
H67 H 0.143375 0.597225 0.199594 0.033 Uiso 1 1 calc R U . . .
C46 C 0.60423(15) 0.21340(10) 0.16597(13) 0.0216(5) Uani 1 1 d . . . . .
C15 C 0.69145(19) 0.48960(12) 0.40713(13) 0.0287(5) Uani 1 1 d . . . . .
H15A H 0.714612 0.473242 0.452321 0.043 Uiso 1 1 calc R U . . .
H15B H 0.649102 0.520600 0.413631 0.043 Uiso 1 1 calc R U . . .
H15C H 0.742460 0.504400 0.384888 0.043 Uiso 1 1 calc R U . . .
C59 C 0.23746(15) 0.45723(10) 0.30598(12) 0.0196(4) Uani 1 1 d . . . . .
C20 C 0.68935(18) 0.49832(12) 0.05136(13) 0.0274(5) Uani 1 1 d . . . . .
H20A H 0.664267 0.459854 0.044997 0.041 Uiso 1 1 calc R U . . .
H20B H 0.740502 0.502613 0.024303 0.041 Uiso 1 1 calc R U . . .
H20C H 0.641963 0.526164 0.035534 0.041 Uiso 1 1 calc R U . . .
C70 C 0.19847(16) 0.36523(10) 0.14149(12) 0.0212(5) Uani 1 1 d . . . . .
H70 H 0.259529 0.346721 0.151816 0.025 Uiso 1 1 calc R U . . .
C71 C 0.12733(17) 0.32019(11) 0.15223(14) 0.0268(5) Uani 1 1 d . . . . .
H71A H 0.137990 0.306118 0.200039 0.040 Uiso 1 1 calc R U . . .
H71B H 0.132021 0.288592 0.120012 0.040 Uiso 1 1 calc R U . . .
H71C H 0.066311 0.336948 0.143529 0.040 Uiso 1 1 calc R U . . .
C26 C 0.88800(16) 0.25906(11) 0.08154(13) 0.0219(5) Uani 1 1 d . . . . .
H26 H 0.882664 0.259299 0.032300 0.026 Uiso 1 1 calc R U . . .
C50 C 0.68224(17) 0.28947(11) 0.36811(13) 0.0258(5) Uani 1 1 d . . . . .
H50A H 0.725672 0.258081 0.367498 0.039 Uiso 1 1 calc R U . . .
H50B H 0.688842 0.306683 0.414402 0.039 Uiso 1 1 calc R U . . .
H50C H 0.694407 0.318145 0.333868 0.039 Uiso 1 1 calc R U . . .
C1 C 0.76998(15) 0.38661(10) 0.22855(11) 0.0165(4) Uani 1 1 d . . . . .
C14 C 0.56337(18) 0.41980(12) 0.39668(13) 0.0267(5) Uani 1 1 d . . . . .
H14A H 0.526371 0.451173 0.410990 0.040 Uiso 1 1 calc R U . . .
H14B H 0.588080 0.397736 0.437561 0.040 Uiso 1 1 calc R U . . .
H14C H 0.525411 0.395156 0.364179 0.040 Uiso 1 1 calc R U . . .
C24 C 0.92659(15) 0.21090(11) 0.18926(13) 0.0218(5) Uani 1 1 d . . . . .
H24 H 0.947967 0.177792 0.214185 0.026 Uiso 1 1 calc R U . . .
C29 C 1.01034(18) 0.26457(13) 0.33738(15) 0.0311(6) Uani 1 1 d . . . . .
H29A H 1.014851 0.260419 0.387879 0.047 Uiso 1 1 calc R U . . .
H29B H 1.029494 0.302942 0.325970 0.047 Uiso 1 1 calc R U . . .
H29C H 1.049875 0.236544 0.318824 0.047 Uiso 1 1 calc R U . . .
C41 C 0.23863(16) 0.32016(10) 0.32731(12) 0.0211(5) Uani 1 1 d . . . . .
H41 H 0.184241 0.333572 0.343009 0.025 Uiso 1 1 calc R U . . .
C21 C 0.7586(2) 0.56900(12) 0.13881(15) 0.0319(6) Uani 1 1 d . . . . .
H21A H 0.709519 0.596111 0.124472 0.048 Uiso 1 1 calc R U . . .
H21B H 0.808691 0.575106 0.111130 0.048 Uiso 1 1 calc R U . . .
H21C H 0.780750 0.574642 0.188037 0.048 Uiso 1 1 calc R U . . .
C5 C 0.93458(16) 0.39195(10) 0.25372(12) 0.0199(4) Uani 1 1 d . . . . .
H5 H 0.992569 0.374893 0.252609 0.024 Uiso 1 1 calc R U . . .
C53 C 0.7016(2) 0.13078(12) 0.14034(16) 0.0339(6) Uani 1 1 d . . . . .
H53A H 0.647250 0.107401 0.127440 0.051 Uiso 1 1 calc R U . . .
H53B H 0.722087 0.126324 0.190017 0.051 Uiso 1 1 calc R U . . .
H53C H 0.750125 0.118611 0.113687 0.051 Uiso 1 1 calc R U . . .
C48 C 0.44501(16) 0.23541(10) 0.17434(13) 0.0216(5) Uani 1 1 d . . . . .
C57 C 0.32944(18) 0.25173(13) 0.06686(14) 0.0316(6) Uani 1 1 d . . . . .
H57A H 0.349950 0.291196 0.064347 0.047 Uiso 1 1 calc R U . . .
H57B H 0.264252 0.249434 0.050002 0.047 Uiso 1 1 calc R U . . .
H57C H 0.363538 0.227684 0.038010 0.047 Uiso 1 1 calc R U . . .
C39 C 0.34675(17) 0.24577(10) 0.32040(13) 0.0233(5) Uani 1 1 d . . . . .
H39 H 0.366691 0.207997 0.330807 0.028 Uiso 1 1 calc R U . . .
C51 C 0.5724(2) 0.21560(12) 0.39747(15) 0.0317(6) Uani 1 1 d . . . . .
H51A H 0.508815 0.202999 0.389622 0.048 Uiso 1 1 calc R U . . .
H51B H 0.587914 0.226733 0.446133 0.048 Uiso 1 1 calc R U . . .
H51C H 0.612321 0.184485 0.386632 0.048 Uiso 1 1 calc R U . . .
C9 C 0.52405(16) 0.48771(10) 0.27055(12) 0.0200(4) Uani 1 1 d . . . . .
H9 H 0.481649 0.485394 0.303285 0.024 Uiso 1 1 calc R U . A 1
C32 C 1.05818(18) 0.16131(13) 0.08348(15) 0.0319(6) Uani 1 1 d . . . . .
H32A H 1.074494 0.193412 0.055379 0.048 Uiso 1 1 calc R U . . .
H32B H 1.080130 0.125884 0.064884 0.048 Uiso 1 1 calc R U . . .
H32C H 1.086296 0.166324 0.131539 0.048 Uiso 1 1 calc R U . . .
C47 C 0.51308(16) 0.21510(11) 0.13713(13) 0.0224(5) Uani 1 1 d . . . . .
H47 H 0.496826 0.202097 0.090927 0.027 Uiso 1 1 calc R U . A 2
C65 C 0.2133(2) 0.44296(13) 0.43008(14) 0.0330(6) Uani 1 1 d . . . . .
H65A H 0.244422 0.438581 0.477396 0.049 Uiso 1 1 calc R U . . .
H65B H 0.180171 0.407940 0.415945 0.049 Uiso 1 1 calc R U . . .
H65C H 0.170302 0.474742 0.428615 0.049 Uiso 1 1 calc R U . . .
C61 C 0.14517(16) 0.51093(10) 0.21522(13) 0.0224(5) Uani 1 1 d . . . . .
C56 C 0.31369(19) 0.16990(13) 0.14677(18) 0.0368(7) Uani 1 1 d . . . . .
H56A H 0.351276 0.144949 0.121686 0.055 Uiso 1 1 calc R U . . .
H56B H 0.249856 0.166940 0.126244 0.055 Uiso 1 1 calc R U . . .
H56C H 0.319294 0.158447 0.195617 0.055 Uiso 1 1 calc R U . . .
C75 C 0.9712(2) 0.48099(13) 0.47454(15) 0.0334(6) Uani 1 1 d D U . . .
H75A H 1.006767 0.471530 0.436201 0.040 Uiso 0.58(4) 1 calc R U P B 1
H75B H 0.916819 0.502595 0.454389 0.040 Uiso 0.58(4) 1 calc R U P B 1
H75C H 0.908712 0.496690 0.466574 0.040 Uiso 0.42(4) 1 calc R U P B 2
H75D H 0.996385 0.481993 0.429705 0.040 Uiso 0.42(4) 1 calc R U P B 2
C73 C 0.8981(3) 0.38390(14) 0.45085(18) 0.0471(8) Uani 1 1 d D U . . .
H73A H 0.873561 0.351498 0.474172 0.071 Uiso 0.58(4) 1 calc R U P B 1
H73B H 0.944945 0.370540 0.423239 0.071 Uiso 0.58(4) 1 calc R U P B 1
H73C H 0.848938 0.402355 0.420358 0.071 Uiso 0.58(4) 1 calc R U P B 1
H73D H 0.836008 0.395436 0.456916 0.071 Uiso 0.42(4) 1 calc R U P B 2
H73E H 0.906908 0.343756 0.463447 0.071 Uiso 0.42(4) 1 calc R U P B 2
H73F H 0.907774 0.389244 0.402299 0.071 Uiso 0.42(4) 1 calc R U P B 2
C74 C 0.9399(11) 0.4261(4) 0.5047(5) 0.040(2) Uani 0.58(4) 1 d D U P B 1
H74A H 0.894492 0.435215 0.536303 0.049 Uiso 0.58(4) 1 calc R U P B 1
H74B H 0.992708 0.407975 0.532653 0.049 Uiso 0.58(4) 1 calc R U P B 1
C74A C 0.9659(15) 0.4199(5) 0.4972(10) 0.044(4) Uani 0.42(4) 1 d D U P B 2
H74C H 0.949158 0.419113 0.544890 0.053 Uiso 0.42(4) 1 calc R U P B 2
H74D H 1.027092 0.402563 0.498625 0.053 Uiso 0.42(4) 1 calc R U P B 2

loop_
_atom_site_aniso_label
_atom_site_aniso_U_11
_atom_site_aniso_U_22
_atom_site_aniso_U_33
_atom_site_aniso_U_23
_atom_site_aniso_U_13
_atom_site_aniso_U_12
I1 0.03208(9) 0.03398(10) 0.01915(8) -0.00155(6) 0.00122(6) -0.00271(7)
Y1 0.01618(10) 0.01755(11) 0.01653(10) -0.00120(7) 0.00380(7) -0.00101(7)
Y1A 0.01618(10) 0.01755(11) 0.01653(10) -0.00120(7) 0.00380(7) -0.00101(7)
N1 0.0179(9) 0.0172(10) 0.0223(9) -0.0034(8) 0.0037(7) 0.0011(7)
N2 0.0170(9) 0.0178(10) 0.0247(10) 0.0015(8) 0.0050(7) -0.0003(7)
C37 0.0174(10) 0.0165(11) 0.0178(10) -0.0004(8) 0.0025(8) -0.0045(8)
C22 0.0131(9) 0.0152(11) 0.0240(11) -0.0020(9) 0.0030(8) -0.0009(8)
C12 0.0214(11) 0.0156(11) 0.0193(11) -0.0022(8) 0.0053(8) -0.0014(8)
C8 0.0214(11) 0.0151(11) 0.0200(11) -0.0037(8) 0.0057(8) -0.0029(8)
C3 0.0253(11) 0.0158(11) 0.0181(10) -0.0001(8) 0.0057(8) -0.0002(9)
C40 0.0250(12) 0.0205(12) 0.0285(12) 0.0057(10) 0.0077(9) -0.0010(9)
C10 0.0211(11) 0.0177(11) 0.0210(11) -0.0032(9) 0.0045(8) 0.0002(9)
C11 0.0240(11) 0.0199(12) 0.0199(11) 0.0004(9) 0.0050(9) 0.0014(9)
C63 0.0190(10) 0.0165(11) 0.0220(11) 0.0000(9) 0.0056(8) -0.0015(8)
C38 0.0179(10) 0.0170(11) 0.0235(11) -0.0013(9) 0.0008(8) 0.0013(8)
C28 0.0219(11) 0.0216(12) 0.0227(12) 0.0007(9) 0.0030(9) 0.0009(9)
C34 0.0251(11) 0.0202(12) 0.0197(11) -0.0002(9) 0.0043(9) 0.0016(9)
C52 0.0184(11) 0.0243(13) 0.0311(13) -0.0032(10) 0.0061(9) -0.0001(9)
C30 0.0235(12) 0.0274(13) 0.0281(13) 0.0061(10) 0.0035(9) 0.0022(10)
C13 0.0257(11) 0.0220(12) 0.0175(11) 0.0004(9) 0.0074(9) 0.0011(9)
C17 0.0224(12) 0.0531(19) 0.0266(13) 0.0028(12) 0.0013(10) 0.0033(12)
C54 0.0257(13) 0.0398(16) 0.0332(14) -0.0010(12) 0.0096(10) 0.0015(11)
C18 0.0271(14) 0.0291(16) 0.075(2) -0.0135(15) 0.0013(14) 0.0033(12)
C33 0.0296(14) 0.0500(19) 0.0480(18) -0.0284(15) -0.0026(12) 0.0109(13)
C69 0.066(2) 0.0338(16) 0.0341(16) 0.0082(13) 0.0056(14) 0.0222(15)
C42 0.0169(10) 0.0159(11) 0.0199(10) -0.0019(8) 0.0017(8) -0.0002(8)
C64 0.0293(12) 0.0201(12) 0.0221(12) -0.0007(9) 0.0049(9) 0.0016(10)
C23 0.0145(10) 0.0186(11) 0.0244(12) -0.0001(9) 0.0027(8) 0.0002(8)
C16 0.0195(11) 0.0240(12) 0.0253(12) 0.0018(10) 0.0051(9) 0.0008(9)
C19 0.0200(11) 0.0194(11) 0.0201(11) 0.0022(9) 0.0075(8) -0.0013(9)
C60 0.0260(12) 0.0177(11) 0.0261(12) -0.0037(9) 0.0086(9) 0.0008(9)
C58 0.0167(10) 0.0152(11) 0.0221(11) -0.0007(9) 0.0061(8) 0.0004(8)
C36 0.0322(13) 0.0288(14) 0.0227(12) -0.0019(10) 0.0010(10) 0.0034(11)
C2 0.0196(10) 0.0144(10) 0.0166(10) 0.0005(8) 0.0047(8) 0.0004(8)
C62 0.0242(11) 0.0187(11) 0.0230(11) 0.0008(9) 0.0042(9) 0.0022(9)
C27 0.0163(10) 0.0194(11) 0.0221(11) -0.0013(9) 0.0041(8) 0.0006(8)
C72 0.0314(13) 0.0259(13) 0.0220(12) -0.0028(10) 0.0027(10) 0.0006(10)
C45 0.0167(10) 0.0162(11) 0.0287(12) -0.0015(9) 0.0019(9) 0.0003(8)
C66 0.0279(12) 0.0297(14) 0.0228(12) -0.0061(10) 0.0063(9) -0.0005(10)
C6 0.0201(11) 0.0160(11) 0.0163(10) 0.0002(8) 0.0032(8) 0.0006(8)
C31 0.0239(12) 0.0201(12) 0.0345(13) -0.0060(10) 0.0076(10) 0.0018(9)
C7 0.0214(11) 0.0143(10) 0.0208(11) -0.0022(8) 0.0059(8) 0.0001(8)
C25 0.0164(10) 0.0199(12) 0.0305(12) -0.0045(10) 0.0041(9) 0.0002(9)
C44 0.0233(11) 0.0120(10) 0.0246(12) -0.0004(9) 0.0044(9) 0.0002(9)
C55 0.0197(11) 0.0248(13) 0.0289(13) -0.0038(10) -0.0002(9) 0.0037(9)
C49 0.0218(11) 0.0175(11) 0.0264(12) 0.0002(9) 0.0012(9) 0.0003(9)
C68 0.0295(13) 0.0206(13) 0.0412(15) 0.0060(11) 0.0095(11) 0.0057(10)
C43 0.0209(11) 0.0110(10) 0.0276(12) 0.0012(9) 0.0046(9) 0.0003(8)
C35 0.0324(13) 0.0269(14) 0.0303(13) 0.0040(11) 0.0022(10) -0.0042(11)
C4 0.0200(11) 0.0237(12) 0.0216(11) -0.0014(9) 0.0014(8) -0.0043(9)
C67 0.0312(13) 0.0183(12) 0.0332(13) 0.0020(10) 0.0090(10) 0.0050(10)
C46 0.0170(10) 0.0184(11) 0.0300(12) -0.0013(9) 0.0056(9) 0.0007(9)
C15 0.0353(14) 0.0330(14) 0.0184(11) -0.0032(10) 0.0055(10) -0.0041(11)
C59 0.0194(10) 0.0197(11) 0.0209(11) -0.0011(9) 0.0070(8) -0.0013(9)
C20 0.0292(13) 0.0330(14) 0.0211(12) 0.0003(10) 0.0078(9) -0.0014(11)
C70 0.0223(11) 0.0184(11) 0.0228(11) -0.0028(9) 0.0028(9) 0.0032(9)
C71 0.0281(12) 0.0230(13) 0.0292(13) -0.0019(10) 0.0030(10) -0.0027(10)
C26 0.0192(11) 0.0244(12) 0.0226(11) -0.0034(9) 0.0039(8) -0.0001(9)
C50 0.0257(12) 0.0247(13) 0.0259(12) -0.0011(10) -0.0009(9) -0.0011(10)
C1 0.0179(10) 0.0166(11) 0.0152(10) 0.0013(8) 0.0030(8) -0.0012(8)
C14 0.0320(13) 0.0259(13) 0.0242(12) 0.0049(10) 0.0120(10) 0.0000(10)
C24 0.0174(10) 0.0192(11) 0.0289(12) 0.0012(9) 0.0026(9) 0.0018(9)
C29 0.0262(13) 0.0349(15) 0.0301(13) 0.0033(11) -0.0041(10) -0.0045(11)
C41 0.0190(11) 0.0212(12) 0.0242(11) 0.0004(9) 0.0064(9) -0.0005(9)
C21 0.0387(15) 0.0253(13) 0.0347(14) -0.0021(11) 0.0162(11) -0.0083(11)
C5 0.0188(11) 0.0198(11) 0.0216(11) -0.0014(9) 0.0042(8) 0.0018(9)
C53 0.0326(14) 0.0284(14) 0.0418(16) -0.0043(12) 0.0093(12) 0.0077(11)
C48 0.0193(11) 0.0163(11) 0.0296(12) 0.0007(9) 0.0045(9) 0.0012(9)
C57 0.0256(13) 0.0375(15) 0.0306(14) -0.0039(12) -0.0007(10) 0.0057(11)
C39 0.0258(12) 0.0154(11) 0.0284(12) 0.0057(9) 0.0032(9) 0.0006(9)
C51 0.0372(14) 0.0263(14) 0.0306(13) 0.0048(11) 0.0000(11) -0.0063(11)
C9 0.0218(11) 0.0189(11) 0.0203(11) -0.0046(9) 0.0074(8) -0.0012(9)
C32 0.0253(13) 0.0325(15) 0.0379(15) -0.0072(12) 0.0043(11) 0.0071(11)
C47 0.0226(11) 0.0206(12) 0.0238(12) -0.0029(9) 0.0020(9) 0.0015(9)
C65 0.0446(16) 0.0315(15) 0.0246(13) -0.0018(11) 0.0113(11) -0.0101(12)
C61 0.0241(11) 0.0182(11) 0.0259(12) 0.0026(9) 0.0062(9) 0.0018(9)
C56 0.0246(13) 0.0303(15) 0.0541(18) 0.0013(13) -0.0010(12) -0.0042(11)
C75 0.0342(14) 0.0375(16) 0.0280(14) 0.0017(12) 0.0027(11) 0.0034(12)
C73 0.065(2) 0.0366(18) 0.0375(17) 0.0062(13) -0.0006(15) -0.0066(15)
C74 0.046(6) 0.037(3) 0.037(4) 0.002(3) 0.000(3) -0.001(3)
C74A 0.052(8) 0.038(5) 0.040(6) 0.013(4) -0.005(5) 0.005(4)

loop_
_atom_type_symbol
_atom_type_description
_atom_type_scat_dispersion_real
_atom_type_scat_dispersion_imag
_atom_type_scat_source
C C 0.0181 0.0091 'International Tables Vol C Tables 4.2.6.8 and 6.1.1.4'
H H 0.0000 0.0000 'International Tables Vol C Tables 4.2.6.8 and 6.1.1.4'
I I -0.3257 6.8362 'International Tables Vol C Tables 4.2.6.8 and 6.1.1.4'
N N 0.0311 0.0180 'International Tables Vol C Tables 4.2.6.8 and 6.1.1.4'
Y Y -0.2670 2.0244 'International Tables Vol C Tables 4.2.6.8 and 6.1.1.4'

loop_
_exptl_crystal_face_index_h
_exptl_crystal_face_index_k
_exptl_crystal_face_index_l
_exptl_crystal_face_perp_dist
-1 -15 -3 0.0133
-9 2 3 0.0458
10 -1 -2 0.0285
1 3 -12 0.0194
-1 -3 12 0.0097
1 15 -4 0.0057

loop_
_geom_angle_atom_site_label_1
_geom_angle_atom_site_label_2
_geom_angle_atom_site_label_3
_geom_angle
_geom_angle_site_symmetry_1
_geom_angle_site_symmetry_3
_geom_angle_publ_flag
I1 Y1 H2 100.3(7) . . ?
N1 Y1 I1 103.54(5) . . ?
N1 Y1 H2 149.6(6) . . ?
N1 Y1 C12 78.44(7) . . ?
N1 Y1 C8 80.80(7) . . ?
N1 Y1 C10 123.49(7) . . ?
N1 Y1 C11 106.20(7) . . ?
N1 Y1 C7 64.16(7) . . ?
N1 Y1 C9 109.37(7) . . ?
N2 Y1 I1 105.16(5) . . ?
N2 Y1 N1 132.05(7) . . ?
N2 Y1 H2 19.8(5) . . ?
N2 Y1 C12 133.84(7) . . ?
N2 Y1 C8 95.14(7) . . ?
N2 Y1 C10 85.20(7) . . ?
N2 Y1 C11 111.95(7) . . ?
N2 Y1 C7 124.29(7) . . ?
N2 Y1 C9 77.33(7) . . ?
C12 Y1 I1 96.94(5) . . ?
C12 Y1 H2 117.2(5) . . ?
C12 Y1 C11 27.81(7) . . ?
C8 Y1 I1 146.37(5) . . ?
C8 Y1 H2 89.8(7) . . ?
C8 Y1 C12 50.65(6) . . ?
C8 Y1 C10 50.74(7) . . ?
C8 Y1 C11 58.45(7) . . ?
C8 Y1 C9 28.61(7) . . ?
C10 Y1 I1 103.91(5) . . ?
C10 Y1 H2 67.3(5) . . ?
C10 Y1 C12 49.95(6) . . ?
C10 Y1 C11 27.92(6) . . ?
C11 Y1 I1 88.83(5) . . ?
C11 Y1 H2 92.9(5) . . ?
C7 Y1 I1 123.22(5) . . ?
C7 Y1 H2 116.5(7) . . ?
C7 Y1 C12 28.52(7) . . ?
C7 Y1 C8 29.22(6) . . ?
C7 Y1 C10 59.42(7) . . ?
C7 Y1 C11 50.03(7) . . ?
C7 Y1 C9 50.75(6) . . ?
C9 Y1 I1 131.90(5) . . ?
C9 Y1 H2 65.9(6) . . ?
C9 Y1 C12 58.08(6) . . ?
C9 Y1 C10 28.06(7) . . ?
C9 Y1 C11 49.06(7) . . ?
I1 Y1A H1 102.0(7) . . ?
I1 Y1A C45 131.05(16) . . ?
I1 Y1A C47 93.16(13) . . ?
N1 Y1A I1 102.34(16) . . ?
N1 Y1A H1 21.5(5) . . ?
N1 Y1A N2 127.8(2) . . ?
N1 Y1A C45 77.03(14) . . ?
N1 Y1A C44 91.07(16) . . ?
N1 Y1A C43 121.1(2) . . ?
N1 Y1A C48 134.2(2) . . ?
N1 Y1A C47 113.37(18) . . ?
N2 Y1A I1 101.96(16) . . ?
N2 Y1A H1 145.8(6) . . ?
N2 Y1A C45 117.00(18) . . ?
N2 Y1A C44 89.24(15) . . ?
N2 Y1A C43 70.43(13) . . ?
N2 Y1A C48 83.15(15) . . ?
N2 Y1A C47 110.57(17) . . ?
C45 Y1A H1 60.7(6) . . ?
C45 Y1A C47 47.19(10) . . ?
C44 Y1A I1 151.04(18) . . ?
C44 Y1A H1 81.3(7) . . ?
C44 Y1A C45 27.97(8) . . ?
C44 Y1A C48 52.12(11) . . ?
C44 Y1A C47 57.88(11) . . ?
C43 Y1A I1 130.61(17) . . ?
C43 Y1A H1 110.1(7) . . ?
C43 Y1A C45 50.58(10) . . ?
C43 Y1A C44 30.08(9) . . ?
C43 Y1A C48 29.96(9) . . ?
C43 Y1A C47 50.37(11) . . ?
C48 Y1A I1 102.30(14) . . ?
C48 Y1A H1 114.9(5) . . ?
C48 Y1A C45 57.69(11) . . ?
C48 Y1A C47 27.59(8) . . ?
C47 Y1A H1 92.1(5) . . ?
Y1 N1 H1 122.0(19) . . ?
Y1A N1 H1 89.5(19) . . ?
C1 N1 Y1 132.83(16) . . ?
C1 N1 Y1A 165.6(2) . . ?
C1 N1 H1 104.4(19) . . ?
Y1 N2 H2 99(2) . . ?
Y1A N2 H2 128(2) . . ?
C37 N2 Y1 152.87(16) . . ?
C37 N2 Y1A 122.02(19) . . ?
C37 N2 H2 108(2) . . ?
N2 C37 C38 119.8(2) . . ?
N2 C37 C42 121.8(2) . . ?
C38 C37 C42 118.4(2) . . ?
C23 C22 C27 119.9(2) . . ?
C23 C22 C6 120.7(2) . . ?
C27 C22 C6 119.0(2) . . ?
C11 C12 Y1 76.33(14) . . ?
C11 C12 C19 121.1(2) . . ?
C11 C12 C7 118.8(2) . . ?
C19 C12 Y1 125.30(15) . . ?
C7 C12 Y1 71.48(13) . . ?
C7 C12 C19 120.0(2) . . ?
C13 C8 Y1 119.02(15) . . ?
C7 C8 Y1 75.39(13) . . ?
C7 C8 C13 119.9(2) . . ?
C9 C8 Y1 77.38(13) . . ?
C9 C8 C13 121.2(2) . . ?
C9 C8 C7 118.9(2) . . ?
C2 C3 H3 119.9 . . ?
C2 C3 C4 120.3(2) . . ?
C4 C3 H3 119.9 . . ?
C41 C40 H40 120.8 . . ?
C41 C40 C39 118.4(2) . . ?
C39 C40 H40 120.8 . . ?
C11 C10 Y1 76.34(14) . . ?
C11 C10 C16 123.8(2) . . ?
C16 C10 Y1 122.14(15) . . ?
C9 C10 Y1 73.42(14) . . ?
C9 C10 C11 117.3(2) . . ?
C9 C10 C16 118.9(2) . . ?
Y1 C11 H11 120.5 . . ?
C12 C11 Y1 75.86(14) . . ?
C12 C11 C10 122.3(2) . . ?
C12 C11 H11 118.9 . . ?
C10 C11 Y1 75.74(14) . . ?
C10 C11 H11 118.9 . . ?
C58 C63 C70 121.2(2) . . ?
C62 C63 C58 118.9(2) . . ?
C62 C63 C70 119.9(2) . . ?
C37 C38 C43 118.8(2) . . ?
C39 C38 C37 120.1(2) . . ?
C39 C38 C43 120.6(2) . . ?
C30 C28 H28 107.9 . . ?
C30 C28 C29 108.6(2) . . ?
C23 C28 H28 107.9 . . ?
C23 C28 C30 113.0(2) . . ?
C23 C28 C29 111.3(2) . . ?
C29 C28 H28 107.9 . . ?
C36 C34 H34 107.4 . . ?
C36 C34 C35 109.7(2) . . ?
C27 C34 H34 107.4 . . ?
C27 C34 C36 113.6(2) . . ?
C27 C34 C35 111.1(2) . . ?
C35 C34 H34 107.4 . . ?
C54 C52 H52 107.4 . . ?
C46 C52 H52 107.4 . . ?
C46 C52 C54 113.0(2) . . ?
C46 C52 C53 110.6(2) . . ?
C53 C52 H52 107.4 . . ?
C53 C52 C54 110.8(2) . . ?
C28 C30 H30A 109.5 . . ?
C28 C30 H30B 109.5 . . ?
C28 C30 H30C 109.5 . . ?
H30A C30 H30B 109.5 . . ?
H30A C30 H30C 109.5 . . ?
H30B C30 H30C 109.5 . . ?
C8 C13 H13 107.9 . . ?
C8 C13 C15 109.5(2) . . ?
C8 C13 C14 114.0(2) . . ?
C15 C13 H13 107.9 . . ?
C15 C13 C14 109.5(2) . . ?
C14 C13 H13 107.9 . . ?
H17A C17 H17B 109.5 . . ?
H17A C17 H17C 109.5 . . ?
H17B C17 H17C 109.5 . . ?
C16 C17 H17A 109.5 . . ?
C16 C17 H17B 109.5 . . ?
C16 C17 H17C 109.5 . . ?
C52 C54 H54A 109.5 . . ?
C52 C54 H54B 109.5 . . ?
C52 C54 H54C 109.5 . . ?
H54A C54 H54B 109.5 . . ?
H54A C54 H54C 109.5 . . ?
H54B C54 H54C 109.5 . . ?
H18A C18 H18B 109.5 . . ?
H18A C18 H18C 109.5 . . ?
H18B C18 H18C 109.5 . . ?
C16 C18 H18A 109.5 . . ?
C16 C18 H18B 109.5 . . ?
C16 C18 H18C 109.5 . . ?
H33A C33 H33B 109.5 . . ?
H33A C33 H33C 109.5 . . ?
H33B C33 H33C 109.5 . . ?
C31 C33 H33A 109.5 . . ?
C31 C33 H33B 109.5 . . ?
C31 C33 H33C 109.5 . . ?
H69A C69 H69B 109.5 . . ?
H69A C69 H69C 109.5 . . ?
H69B C69 H69C 109.5 . . ?
C67 C69 H69A 109.5 . . ?
C67 C69 H69B 109.5 . . ?
C67 C69 H69C 109.5 . . ?
C37 C42 C58 122.0(2) . . ?
C41 C42 C37 119.3(2) . . ?
C41 C42 C58 118.5(2) . . ?
C66 C64 H64 108.1 . . ?
C66 C64 C65 109.6(2) . . ?
C59 C64 H64 108.1 . . ?
C59 C64 C66 112.8(2) . . ?
C59 C64 C65 110.1(2) . . ?
C65 C64 H64 108.1 . . ?
C22 C23 C28 122.4(2) . . ?
C24 C23 C22 118.6(2) . . ?
C24 C23 C28 118.9(2) . . ?
C10 C16 C17 113.2(2) . . ?
C10 C16 C18 109.7(2) . . ?
C10 C16 H16 107.4 . . ?
C17 C16 C18 111.4(2) . . ?
C17 C16 H16 107.4 . . ?
C18 C16 H16 107.4 . . ?
C12 C19 H19 107.7 . . ?
C12 C19 C21 108.7(2) . . ?
C20 C19 C12 114.7(2) . . ?
C20 C19 H19 107.7 . . ?
C20 C19 C21 110.2(2) . . ?
C21 C19 H19 107.7 . . ?
C59 C60 H60 118.7 . . ?
C59 C60 C61 122.5(2) . . ?
C61 C60 H60 118.7 . . ?
C63 C58 C42 119.6(2) . . ?
C59 C58 C63 119.2(2) . . ?
C59 C58 C42 121.1(2) . . ?
C34 C36 H36A 109.5 . . ?
C34 C36 H36B 109.5 . . ?
C34 C36 H36C 109.5 . . ?
H36A C36 H36B 109.5 . . ?
H36A C36 H36C 109.5 . . ?
H36B C36 H36C 109.5 . . ?
C3 C2 C7 122.5(2) . . ?
C3 C2 C1 121.7(2) . . ?
C1 C2 C7 115.1(2) . . ?
C63 C62 H62 118.6 . . ?
C61 C62 C63 122.7(2) . . ?
C61 C62 H62 118.6 . . ?
C22 C27 C34 120.9(2) . . ?
C26 C27 C22 119.0(2) . . ?
C26 C27 C34 120.0(2) . . ?
H72A C72 H72B 109.5 . . ?
H72A C72 H72C 109.5 . . ?
H72B C72 H72C 109.5 . . ?
C70 C72 H72A 109.5 . . ?
C70 C72 H72B 109.5 . . ?
C70 C72 H72C 109.5 . . ?
Y1A C45 H45 122.9 . . ?
C44 C45 Y1A 68.05(15) . . ?
C44 C45 H45 118.8 . . ?
C46 C45 Y1A 81.43(17) . . ?
C46 C45 H45 118.8 . . ?
C46 C45 C44 122.5(2) . . ?
C64 C66 H66A 109.5 . . ?
C64 C66 H66B 109.5 . . ?
C64 C66 H66C 109.5 . . ?
H66A C66 H66B 109.5 . . ?
H66A C66 H66C 109.5 . . ?
H66B C66 H66C 109.5 . . ?
C1 C6 C22 123.0(2) . . ?
C5 C6 C22 117.5(2) . . ?
C5 C6 C1 119.1(2) . . ?
C33 C31 H31 107.5 . . ?
C33 C31 C32 109.8(2) . . ?
C25 C31 C33 114.4(2) . . ?
C25 C31 H31 107.5 . . ?
C25 C31 C32 109.8(2) . . ?
C32 C31 H31 107.5 . . ?
C12 C7 Y1 80.01(13) . . ?
C12 C7 C8 119.9(2) . . ?
C12 C7 C2 118.6(2) . . ?
C8 C7 Y1 75.39(13) . . ?
C8 C7 C2 121.1(2) . . ?
C2 C7 Y1 109.45(14) . . ?
C26 C25 C31 123.2(2) . . ?
C26 C25 C24 117.8(2) . . ?
C24 C25 C31 119.0(2) . . ?
C45 C44 Y1A 83.97(17) . . ?
C45 C44 C49 120.9(2) . . ?
C45 C44 C43 118.3(2) . . ?
C49 C44 Y1A 118.03(17) . . ?
C43 C44 Y1A 69.33(16) . . ?
C43 C44 C49 120.7(2) . . ?
C48 C55 H55 107.8 . . ?
C48 C55 C56 108.9(2) . . ?
C57 C55 H55 107.8 . . ?
C57 C55 C48 114.0(2) . . ?
C57 C55 C56 110.2(2) . . ?
C56 C55 H55 107.8 . . ?
C44 C49 H49 107.6 . . ?
C44 C49 C50 114.5(2) . . ?
C44 C49 C51 110.5(2) . . ?
C50 C49 H49 107.6 . . ?
C50 C49 C51 108.7(2) . . ?
C51 C49 H49 107.6 . . ?
H68A C68 H68B 109.5 . . ?
H68A C68 H68C 109.5 . . ?
H68B C68 H68C 109.5 . . ?
C67 C68 H68A 109.5 . . ?
C67 C68 H68B 109.5 . . ?
C67 C68 H68C 109.5 . . ?
C38 C43 Y1A 107.92(17) . . ?
C44 C43 Y1A 80.59(17) . . ?
C44 C43 C38 122.1(2) . . ?
C44 C43 C48 120.4(2) . . ?
C48 C43 Y1A 81.79(17) . . ?
C48 C43 C38 117.5(2) . . ?
C34 C35 H35A 109.5 . . ?
C34 C35 H35B 109.5 . . ?
C34 C35 H35C 109.5 . . ?
H35A C35 H35B 109.5 . . ?
H35A C35 H35C 109.5 . . ?
H35B C35 H35C 109.5 . . ?
C3 C4 H4 120.8 . . ?
C5 C4 C3 118.5(2) . . ?
C5 C4 H4 120.8 . . ?
C69 C67 C68 110.0(2) . . ?
C69 C67 H67 107.0 . . ?
C69 C67 C61 113.6(2) . . ?
C68 C67 H67 107.0 . . ?
C61 C67 C68 112.0(2) . . ?
C61 C67 H67 107.0 . . ?
C45 C46 C52 120.4(2) . . ?
C45 C46 C47 117.9(2) . . ?
C47 C46 C52 121.7(2) . . ?
C13 C15 H15A 109.5 . . ?
C13 C15 H15B 109.5 . . ?
C13 C15 H15C 109.5 . . ?
H15A C15 H15B 109.5 . . ?
H15A C15 H15C 109.5 . . ?
H15B C15 H15C 109.5 . . ?
C60 C59 C64 119.4(2) . . ?
C60 C59 C58 119.6(2) . . ?
C58 C59 C64 121.1(2) . . ?
C19 C20 H20A 109.5 . . ?
C19 C20 H20B 109.5 . . ?
C19 C20 H20C 109.5 . . ?
H20A C20 H20B 109.5 . . ?
H20A C20 H20C 109.5 . . ?
H20B C20 H20C 109.5 . . ?
C63 C70 C72 113.9(2) . . ?
C63 C70 H70 106.9 . . ?
C63 C70 C71 111.6(2) . . ?
C72 C70 H70 106.9 . . ?
C71 C70 C72 110.1(2) . . ?
C71 C70 H70 106.9 . . ?
C70 C71 H71A 109.5 . . ?
C70 C71 H71B 109.5 . . ?
C70 C71 H71C 109.5 . . ?
H71A C71 H71B 109.5 . . ?
H71A C71 H71C 109.5 . . ?
H71B C71 H71C 109.5 . . ?
C27 C26 H26 119.0 . . ?
C25 C26 C27 122.1(2) . . ?
C25 C26 H26 119.0 . . ?
C49 C50 H50A 109.5 . . ?
C49 C50 H50B 109.5 . . ?
C49 C50 H50C 109.5 . . ?
H50A C50 H50B 109.5 . . ?
H50A C50 H50C 109.5 . . ?
H50B C50 H50C 109.5 . . ?
N1 C1 C2 117.8(2) . . ?
N1 C1 C6 124.7(2) . . ?
C6 C1 C2 117.4(2) . . ?
C13 C14 H14A 109.5 . . ?
C13 C14 H14B 109.5 . . ?
C13 C14 H14C 109.5 . . ?
H14A C14 H14B 109.5 . . ?
H14A C14 H14C 109.5 . . ?
H14B C14 H14C 109.5 . . ?
C23 C24 C25 122.5(2) . . ?
C23 C24 H24 118.7 . . ?
C25 C24 H24 118.7 . . ?
C28 C29 H29A 109.5 . . ?
C28 C29 H29B 109.5 . . ?
C28 C29 H29C 109.5 . . ?
H29A C29 H29B 109.5 . . ?
H29A C29 H29C 109.5 . . ?
H29B C29 H29C 109.5 . . ?
C40 C41 C42 122.2(2) . . ?
C40 C41 H41 118.9 . . ?
C42 C41 H41 118.9 . . ?
C19 C21 H21A 109.5 . . ?
C19 C21 H21B 109.5 . . ?
C19 C21 H21C 109.5 . . ?
H21A C21 H21B 109.5 . . ?
H21A C21 H21C 109.5 . . ?
H21B C21 H21C 109.5 . . ?
C6 C5 H5 118.6 . . ?
C4 C5 C6 122.8(2) . . ?
C4 C5 H5 118.6 . . ?
C52 C53 H53A 109.5 . . ?
C52 C53 H53B 109.5 . . ?
C52 C53 H53C 109.5 . . ?
H53A C53 H53B 109.5 . . ?
H53A C53 H53C 109.5 . . ?
H53B C53 H53C 109.5 . . ?
C55 C48 Y1A 121.69(18) . . ?
C43 C48 Y1A 68.25(16) . . ?
C43 C48 C55 122.0(2) . . ?
C47 C48 Y1A 84.53(17) . . ?
C47 C48 C55 118.8(2) . . ?
C47 C48 C43 119.0(2) . . ?
C55 C57 H57A 109.5 . . ?
C55 C57 H57B 109.5 . . ?
C55 C57 H57C 109.5 . . ?
H57A C57 H57B 109.5 . . ?
H57A C57 H57C 109.5 . . ?
H57B C57 H57C 109.5 . . ?
C40 C39 C38 121.3(2) . . ?
C40 C39 H39 119.4 . . ?
C38 C39 H39 119.4 . . ?
C49 C51 H51A 109.5 . . ?
C49 C51 H51B 109.5 . . ?
C49 C51 H51C 109.5 . . ?
H51A C51 H51B 109.5 . . ?
H51A C51 H51C 109.5 . . ?
H51B C51 H51C 109.5 . . ?
Y1 C9 H9 119.6 . . ?
C8 C9 Y1 74.00(13) . . ?
C8 C9 C10 122.6(2) . . ?
C8 C9 H9 118.7 . . ?
C10 C9 Y1 78.52(14) . . ?
C10 C9 H9 118.7 . . ?
C31 C32 H32A 109.5 . . ?
C31 C32 H32B 109.5 . . ?
C31 C32 H32C 109.5 . . ?
H32A C32 H32B 109.5 . . ?
H32A C32 H32C 109.5 . . ?
H32B C32 H32C 109.5 . . ?
Y1A C47 H47 124.4 . . ?
C46 C47 Y1A 79.97(16) . . ?
C46 C47 C48 121.7(2) . . ?
C46 C47 H47 119.1 . . ?
C48 C47 Y1A 67.88(16) . . ?
C48 C47 H47 119.1 . . ?
C64 C65 H65A 109.5 . . ?
C64 C65 H65B 109.5 . . ?
C64 C65 H65C 109.5 . . ?
H65A C65 H65B 109.5 . . ?
H65A C65 H65C 109.5 . . ?
H65B C65 H65C 109.5 . . ?
C60 C61 C62 117.0(2) . . ?
C60 C61 C67 120.1(2) . . ?
C62 C61 C67 122.8(2) . . ?
C55 C56 H56A 109.5 . . ?
C55 C56 H56B 109.5 . . ?
C55 C56 H56C 109.5 . . ?
H56A C56 H56B 109.5 . . ?
H56A C56 H56C 109.5 . . ?
H56B C56 H56C 109.5 . . ?
C75 C75 H75A 108.5 3_766 . ?
C75 C75 H75B 108.5 3_766 . ?
C75 C75 H75C 108.6 3_766 . ?
C75 C75 H75D 108.6 3_766 . ?
C75 C75 C74 115.2(5) 3_766 . ?
H75A C75 H75B 107.5 . . ?
H75C C75 H75D 107.6 . . ?
C74 C75 H75A 108.5 . . ?
C74 C75 H75B 108.5 . . ?
C74A C75 C75 114.7(6) . 3_766 ?
C74A C75 H75C 108.6 . . ?
C74A C75 H75D 108.6 . . ?
H73A C73 H73B 109.5 . . ?
H73A C73 H73C 109.5 . . ?
H73B C73 H73C 109.5 . . ?
H73D C73 H73E 109.5 . . ?
H73D C73 H73F 109.5 . . ?
H73E C73 H73F 109.5 . . ?
C74 C73 H73A 109.5 . . ?
C74 C73 H73B 109.5 . . ?
C74 C73 H73C 109.5 . . ?
C74A C73 H73D 109.5 . . ?
C74A C73 H73E 109.5 . . ?
C74A C73 H73F 109.5 . . ?
C75 C74 C73 114.2(7) . . ?
C75 C74 H74A 108.7 . . ?
C75 C74 H74B 108.7 . . ?
C73 C74 H74A 108.7 . . ?
C73 C74 H74B 108.7 . . ?
H74A C74 H74B 107.6 . . ?
C75 C74A C73 114.5(9) . . ?
C75 C74A H74C 108.6 . . ?
C75 C74A H74D 108.6 . . ?
C73 C74A H74C 108.6 . . ?
C73 C74A H74D 108.6 . . ?
H74C C74A H74D 107.6 . . ?

loop_
_geom_bond_atom_site_label_1
_geom_bond_atom_site_label_2
_geom_bond_distance
_geom_bond_site_symmetry_2
_geom_bond_publ_flag
I1 Y1 2.9252(2) . ?
I1 Y1A 2.963(4) . ?
Y1 N1 2.2243(19) . ?
Y1 N2 2.2154(19) . ?
Y1 H2 2.50(3) . ?
Y1 C12 2.913(2) . ?
Y1 C8 2.805(2) . ?
Y1 C10 2.912(2) . ?
Y1 C11 2.919(2) . ?
Y1 C7 2.805(2) . ?
Y1 C9 2.848(2) . ?
Y1A N1 2.225(5) . ?
Y1A H1 2.38(3) . ?
Y1A N2 2.293(5) . ?
Y1A C45 2.964(5) . ?
Y1A C44 2.764(5) . ?
Y1A C43 2.622(5) . ?
Y1A C48 2.793(5) . ?
Y1A C47 3.002(5) . ?
N1 H1 0.873(17) . ?
N1 C1 1.392(3) . ?
N2 H2 0.859(17) . ?
N2 C37 1.395(3) . ?
C37 C38 1.417(3) . ?
C37 C42 1.418(3) . ?
C22 C23 1.411(3) . ?
C22 C27 1.412(3) . ?
C22 C6 1.502(3) . ?
C12 C11 1.402(3) . ?
C12 C19 1.523(3) . ?
C12 C7 1.412(3) . ?
C8 C13 1.514(3) . ?
C8 C7 1.415(3) . ?
C8 C9 1.398(3) . ?
C3 H3 0.9500 . ?
C3 C2 1.388(3) . ?
C3 C4 1.393(3) . ?
C40 H40 0.9500 . ?
C40 C41 1.388(3) . ?
C40 C39 1.390(3) . ?
C10 C11 1.407(3) . ?
C10 C16 1.516(3) . ?
C10 C9 1.398(3) . ?
C11 H11 0.9500 . ?
C63 C58 1.410(3) . ?
C63 C62 1.400(3) . ?
C63 C70 1.525(3) . ?
C38 C43 1.498(3) . ?
C38 C39 1.395(3) . ?
C28 H28 1.0000 . ?
C28 C30 1.533(3) . ?
C28 C23 1.523(3) . ?
C28 C29 1.539(3) . ?
C34 H34 1.0000 . ?
C34 C36 1.531(3) . ?
C34 C27 1.529(3) . ?
C34 C35 1.532(4) . ?
C52 H52 1.0000 . ?
C52 C54 1.530(4) . ?
C52 C46 1.521(3) . ?
C52 C53 1.528(4) . ?
C30 H30A 0.9800 . ?
C30 H30B 0.9800 . ?
C30 H30C 0.9800 . ?
C13 H13 1.0000 . ?
C13 C15 1.527(3) . ?
C13 C14 1.531(3) . ?
C17 H17A 0.9800 . ?
C17 H17B 0.9800 . ?
C17 H17C 0.9800 . ?
C17 C16 1.520(4) . ?
C54 H54A 0.9800 . ?
C54 H54B 0.9800 . ?
C54 H54C 0.9800 . ?
C18 H18A 0.9800 . ?
C18 H18B 0.9800 . ?
C18 H18C 0.9800 . ?
C18 C16 1.530(4) . ?
C33 H33A 0.9800 . ?
C33 H33B 0.9800 . ?
C33 H33C 0.9800 . ?
C33 C31 1.521(4) . ?
C69 H69A 0.9800 . ?
C69 H69B 0.9800 . ?
C69 H69C 0.9800 . ?
C69 C67 1.517(4) . ?
C42 C58 1.503(3) . ?
C42 C41 1.391(3) . ?
C64 H64 1.0000 . ?
C64 C66 1.533(4) . ?
C64 C59 1.521(3) . ?
C64 C65 1.534(3) . ?
C23 C24 1.394(3) . ?
C16 H16 1.0000 . ?
C19 H19 1.0000 . ?
C19 C20 1.516(3) . ?
C19 C21 1.536(3) . ?
C60 H60 0.9500 . ?
C60 C59 1.391(3) . ?
C60 C61 1.393(4) . ?
C58 C59 1.410(3) . ?
C36 H36A 0.9800 . ?
C36 H36B 0.9800 . ?
C36 H36C 0.9800 . ?
C2 C7 1.496(3) . ?
C2 C1 1.421(3) . ?
C62 H62 0.9500 . ?
C62 C61 1.395(3) . ?
C27 C26 1.395(3) . ?
C72 H72A 0.9800 . ?
C72 H72B 0.9800 . ?
C72 H72C 0.9800 . ?
C72 C70 1.536(3) . ?
C45 H45 0.9500 . ?
C45 C44 1.398(3) . ?
C45 C46 1.394(3) . ?
C66 H66A 0.9800 . ?
C66 H66B 0.9800 . ?
C66 H66C 0.9800 . ?
C6 C1 1.419(3) . ?
C6 C5 1.394(3) . ?
C31 H31 1.0000 . ?
C31 C25 1.518(3) . ?
C31 C32 1.529(3) . ?
C25 C26 1.391(4) . ?
C25 C24 1.394(4) . ?
C44 C49 1.523(3) . ?
C44 C43 1.404(3) . ?
C55 H55 1.0000 . ?
C55 C48 1.525(3) . ?
C55 C57 1.522(4) . ?
C55 C56 1.529(4) . ?
C49 H49 1.0000 . ?
C49 C50 1.527(3) . ?
C49 C51 1.542(4) . ?
C68 H68A 0.9800 . ?
C68 H68B 0.9800 . ?
C68 H68C 0.9800 . ?
C68 C67 1.538(4) . ?
C43 C48 1.409(3) . ?
C35 H35A 0.9800 . ?
C35 H35B 0.9800 . ?
C35 H35C 0.9800 . ?
C4 H4 0.9500 . ?
C4 C5 1.387(3) . ?
C67 H67 1.0000 . ?
C67 C61 1.524(3) . ?
C46 C47 1.394(3) . ?
C15 H15A 0.9800 . ?
C15 H15B 0.9800 . ?
C15 H15C 0.9800 . ?
C20 H20A 0.9800 . ?
C20 H20B 0.9800 . ?
C20 H20C 0.9800 . ?
C70 H70 1.0000 . ?
C70 C71 1.527(3) . ?
C71 H71A 0.9800 . ?
C71 H71B 0.9800 . ?
C71 H71C 0.9800 . ?
C26 H26 0.9500 . ?
C50 H50A 0.9800 . ?
C50 H50B 0.9800 . ?
C50 H50C 0.9800 . ?
C14 H14A 0.9800 . ?
C14 H14B 0.9800 . ?
C14 H14C 0.9800 . ?
C24 H24 0.9500 . ?
C29 H29A 0.9800 . ?
C29 H29B 0.9800 . ?
C29 H29C 0.9800 . ?
C41 H41 0.9500 . ?
C21 H21A 0.9800 . ?
C21 H21B 0.9800 . ?
C21 H21C 0.9800 . ?
C5 H5 0.9500 . ?
C53 H53A 0.9800 . ?
C53 H53B 0.9800 . ?
C53 H53C 0.9800 . ?
C48 C47 1.397(3) . ?
C57 H57A 0.9800 . ?
C57 H57B 0.9800 . ?
C57 H57C 0.9800 . ?
C39 H39 0.9500 . ?
C51 H51A 0.9800 . ?
C51 H51B 0.9800 . ?
C51 H51C 0.9800 . ?
C9 H9 0.9500 . ?
C32 H32A 0.9800 . ?
C32 H32B 0.9800 . ?
C32 H32C 0.9800 . ?
C47 H47 0.9500 . ?
C65 H65A 0.9800 . ?
C65 H65B 0.9800 . ?
C65 H65C 0.9800 . ?
C56 H56A 0.9800 . ?
C56 H56B 0.9800 . ?
C56 H56C 0.9800 . ?
C75 C75 1.513(6) 3_766 ?
C75 H75A 0.9900 . ?
C75 H75B 0.9900 . ?
C75 H75C 0.9900 . ?
C75 H75D 0.9900 . ?
C75 C74 1.515(9) . ?
C75 C74A 1.508(11) . ?
C73 H73A 0.9800 . ?
C73 H73B 0.9800 . ?
C73 H73C 0.9800 . ?
C73 H73D 0.9800 . ?
C73 H73E 0.9800 . ?
C73 H73F 0.9800 . ?
C73 C74 1.516(9) . ?
C73 C74A 1.518(12) . ?
C74 H74A 0.9900 . ?
C74 H74B 0.9900 . ?
C74A H74C 0.9900 . ?
C74A H74D 0.9900 . ?

loop_
_geom_torsion_atom_site_label_1
_geom_torsion_atom_site_label_2
_geom_torsion_atom_site_label_3
_geom_torsion_atom_site_label_4
_geom_torsion
_geom_torsion_site_symmetry_1
_geom_torsion_site_symmetry_2
_geom_torsion_site_symmetry_3
_geom_torsion_site_symmetry_4
_geom_torsion_publ_flag
Y1 N1 C1 C2 8.7(3) . . . . ?
Y1 N1 C1 C6 -167.31(17) . . . . ?
Y1 N2 C37 C38 -15.7(5) . . . . ?
Y1 N2 C37 C42 167.1(3) . . . . ?
Y1 C12 C11 C10 62.7(2) . . . . ?
Y1 C12 C19 C20 53.8(3) . . . . ?
Y1 C12 C19 C21 177.62(17) . . . . ?
Y1 C12 C7 C8 -66.6(2) . . . . ?
Y1 C12 C7 C2 106.8(2) . . . . ?
Y1 C8 C13 C15 169.71(15) . . . . ?
Y1 C8 C13 C14 -67.3(2) . . . . ?
Y1 C8 C7 C12 69.1(2) . . . . ?
Y1 C8 C7 C2 -104.2(2) . . . . ?
Y1 C8 C9 C10 -64.6(2) . . . . ?
Y1 C10 C11 C12 -62.7(2) . . . . ?
Y1 C10 C16 C17 -59.0(3) . . . . ?
Y1 C10 C16 C18 175.9(2) . . . . ?
Y1 C10 C9 C8 62.4(2) . . . . ?
Y1A N1 C1 C2 -15.7(9) . . . . ?
Y1A N1 C1 C6 168.2(7) . . . . ?
Y1A N2 C37 C38 6.7(3) . . . . ?
Y1A N2 C37 C42 -170.5(2) . . . . ?
Y1A C45 C44 C49 -119.2(2) . . . . ?
Y1A C45 C44 C43 62.6(2) . . . . ?
Y1A C45 C46 C52 121.1(2) . . . . ?
Y1A C45 C46 C47 -59.4(2) . . . . ?
Y1A C44 C49 C50 -69.0(3) . . . . ?
Y1A C44 C49 C51 167.89(19) . . . . ?
Y1A C44 C43 C38 -105.3(2) . . . . ?
Y1A C44 C43 C48 74.6(2) . . . . ?
Y1A C43 C48 C55 -114.7(2) . . . . ?
Y1A C43 C48 C47 70.2(2) . . . . ?
Y1A C48 C47 C46 61.8(2) . . . . ?
N2 C37 C38 C43 -12.0(3) . . . . ?
N2 C37 C38 C39 176.5(2) . . . . ?
N2 C37 C42 C58 9.3(3) . . . . ?
N2 C37 C42 C41 -176.0(2) . . . . ?
C37 C38 C43 Y1A 10.4(3) . . . . ?
C37 C38 C43 C44 100.4(3) . . . . ?
C37 C38 C43 C48 -79.6(3) . . . . ?
C37 C38 C39 C40 1.1(4) . . . . ?
C37 C42 C58 C63 73.7(3) . . . . ?
C37 C42 C58 C59 -110.3(3) . . . . ?
C37 C42 C41 C40 -2.3(4) . . . . ?
C22 C23 C24 C25 -0.6(3) . . . . ?
C22 C27 C26 C25 0.6(3) . . . . ?
C22 C6 C1 N1 7.3(4) . . . . ?
C22 C6 C1 C2 -168.7(2) . . . . ?
C22 C6 C5 C4 172.6(2) . . . . ?
C3 C2 C7 Y1 177.59(17) . . . . ?
C3 C2 C7 C12 88.6(3) . . . . ?
C3 C2 C7 C8 -98.1(3) . . . . ?
C3 C2 C1 N1 179.4(2) . . . . ?
C3 C2 C1 C6 -4.3(3) . . . . ?
C3 C4 C5 C6 -2.8(4) . . . . ?
C11 C12 C19 C20 -41.3(3) . . . . ?
C11 C12 C19 C21 82.5(3) . . . . ?
C11 C12 C7 Y1 62.0(2) . . . . ?
C11 C12 C7 C8 -4.6(3) . . . . ?
C11 C12 C7 C2 168.8(2) . . . . ?
C11 C10 C16 C17 35.9(3) . . . . ?
C11 C10 C16 C18 -89.3(3) . . . . ?
C11 C10 C9 Y1 -64.5(2) . . . . ?
C11 C10 C9 C8 -2.1(4) . . . . ?
C63 C58 C59 C64 179.9(2) . . . . ?
C63 C58 C59 C60 0.7(3) . . . . ?
C63 C62 C61 C60 -0.1(4) . . . . ?
C63 C62 C61 C67 177.5(2) . . . . ?
C38 C37 C42 C58 -167.9(2) . . . . ?
C38 C37 C42 C41 6.8(3) . . . . ?
C38 C43 C48 Y1A 106.0(2) . . . . ?
C38 C43 C48 C55 -8.7(3) . . . . ?
C38 C43 C48 C47 176.2(2) . . . . ?
C28 C23 C24 C25 -179.2(2) . . . . ?
C34 C27 C26 C25 177.6(2) . . . . ?
C52 C46 C47 Y1A -121.9(2) . . . . ?
C52 C46 C47 C48 -177.9(2) . . . . ?
C30 C28 C23 C22 138.6(2) . . . . ?
C30 C28 C23 C24 -42.8(3) . . . . ?
C13 C8 C7 Y1 115.4(2) . . . . ?
C13 C8 C7 C12 -175.6(2) . . . . ?
C13 C8 C7 C2 11.2(3) . . . . ?
C13 C8 C9 Y1 -116.5(2) . . . . ?
C13 C8 C9 C10 178.9(2) . . . . ?
C54 C52 C46 C45 -153.0(2) . . . . ?
C54 C52 C46 C47 27.6(3) . . . . ?
C33 C31 C25 C26 -27.8(4) . . . . ?
C33 C31 C25 C24 154.5(2) . . . . ?
C69 C67 C61 C60 173.2(3) . . . . ?
C69 C67 C61 C62 -4.3(4) . . . . ?
C42 C37 C38 C43 165.2(2) . . . . ?
C42 C37 C38 C39 -6.3(3) . . . . ?
C42 C58 C59 C64 3.9(3) . . . . ?
C42 C58 C59 C60 -175.4(2) . . . . ?
C23 C22 C27 C34 -179.5(2) . . . . ?
C23 C22 C27 C26 -2.5(3) . . . . ?
C23 C22 C6 C1 -112.9(2) . . . . ?
C23 C22 C6 C5 74.0(3) . . . . ?
C16 C10 C11 Y1 -119.7(2) . . . . ?
C16 C10 C11 C12 177.6(2) . . . . ?
C16 C10 C9 Y1 118.0(2) . . . . ?
C16 C10 C9 C8 -179.6(2) . . . . ?
C19 C12 C11 Y1 123.2(2) . . . . ?
C19 C12 C11 C10 -174.1(2) . . . . ?
C19 C12 C7 Y1 -120.7(2) . . . . ?
C19 C12 C7 C8 172.7(2) . . . . ?
C19 C12 C7 C2 -13.9(3) . . . . ?
C58 C63 C62 C61 1.1(3) . . . . ?
C58 C63 C70 C72 -153.4(2) . . . . ?
C58 C63 C70 C71 81.1(3) . . . . ?
C58 C42 C41 C40 172.7(2) . . . . ?
C36 C34 C27 C22 -152.2(2) . . . . ?
C36 C34 C27 C26 30.8(3) . . . . ?
C2 C3 C4 C5 2.7(3) . . . . ?
C62 C63 C58 C42 174.8(2) . . . . ?
C62 C63 C58 C59 -1.3(3) . . . . ?
C62 C63 C70 C72 27.6(3) . . . . ?
C62 C63 C70 C71 -97.9(3) . . . . ?
C27 C22 C23 C28 -179.0(2) . . . . ?
C27 C22 C23 C24 2.5(3) . . . . ?
C27 C22 C6 C1 73.9(3) . . . . ?
C27 C22 C6 C5 -99.1(3) . . . . ?
C45 C44 C49 C50 31.4(3) . . . . ?
C45 C44 C49 C51 -91.7(3) . . . . ?
C45 C44 C43 Y1A -70.7(2) . . . . ?
C45 C44 C43 C38 -176.0(2) . . . . ?
C45 C44 C43 C48 3.9(3) . . . . ?
C45 C46 C47 Y1A 58.6(2) . . . . ?
C45 C46 C47 C48 2.6(4) . . . . ?
C66 C64 C59 C60 -44.2(3) . . . . ?
C66 C64 C59 C58 136.6(2) . . . . ?
C6 C22 C23 C28 7.9(3) . . . . ?
C6 C22 C23 C24 -170.6(2) . . . . ?
C6 C22 C27 C34 -6.3(3) . . . . ?
C6 C22 C27 C26 170.7(2) . . . . ?
C31 C25 C26 C27 -176.5(2) . . . . ?
C31 C25 C24 C23 176.6(2) . . . . ?
C7 C12 C11 Y1 -59.52(19) . . . . ?
C7 C12 C11 C10 3.1(4) . . . . ?
C7 C12 C19 C20 141.5(2) . . . . ?
C7 C12 C19 C21 -94.7(3) . . . . ?
C7 C8 C13 C15 80.5(3) . . . . ?
C7 C8 C13 C14 -156.5(2) . . . . ?
C7 C8 C9 Y1 65.22(19) . . . . ?
C7 C8 C9 C10 0.6(4) . . . . ?
C7 C2 C1 N1 -9.2(3) . . . . ?
C7 C2 C1 C6 167.11(19) . . . . ?
C44 C45 C46 C52 178.1(2) . . . . ?
C44 C45 C46 C47 -2.4(4) . . . . ?
C44 C43 C48 Y1A -74.0(2) . . . . ?
C44 C43 C48 C55 171.3(2) . . . . ?
C44 C43 C48 C47 -3.7(3) . . . . ?
C55 C48 C47 Y1A 123.3(2) . . . . ?
C55 C48 C47 C46 -174.9(2) . . . . ?
C49 C44 C43 Y1A 111.1(2) . . . . ?
C49 C44 C43 C38 5.8(3) . . . . ?
C49 C44 C43 C48 -174.3(2) . . . . ?
C68 C67 C61 C60 -61.5(3) . . . . ?
C68 C67 C61 C62 121.0(3) . . . . ?
C43 C38 C39 C40 -170.3(2) . . . . ?
C43 C44 C49 C50 -150.4(2) . . . . ?
C43 C44 C49 C51 86.4(3) . . . . ?
C43 C48 C47 Y1A -61.4(2) . . . . ?
C43 C48 C47 C46 0.4(4) . . . . ?
C35 C34 C27 C22 83.6(3) . . . . ?
C35 C34 C27 C26 -93.5(3) . . . . ?
C4 C3 C2 C7 -169.9(2) . . . . ?
C4 C3 C2 C1 0.9(3) . . . . ?
C46 C45 C44 Y1A -63.4(2) . . . . ?
C46 C45 C44 C49 177.4(2) . . . . ?
C46 C45 C44 C43 -0.8(4) . . . . ?
C59 C60 C61 C62 -0.6(4) . . . . ?
C59 C60 C61 C67 -178.2(2) . . . . ?
C70 C63 C58 C42 -4.3(3) . . . . ?
C70 C63 C58 C59 179.6(2) . . . . ?
C70 C63 C62 C61 -179.8(2) . . . . ?
C26 C25 C24 C23 -1.3(3) . . . . ?
C1 C2 C7 Y1 6.2(2) . . . . ?
C1 C2 C7 C12 -82.8(3) . . . . ?
C1 C2 C7 C8 90.5(3) . . . . ?
C1 C6 C5 C4 -0.7(4) . . . . ?
C24 C25 C26 C27 1.3(3) . . . . ?
C29 C28 C23 C22 -98.9(3) . . . . ?
C29 C28 C23 C24 79.6(3) . . . . ?
C41 C40 C39 C38 3.5(4) . . . . ?
C41 C42 C58 C63 -101.1(3) . . . . ?
C41 C42 C58 C59 75.0(3) . . . . ?
C5 C6 C1 N1 -179.8(2) . . . . ?
C5 C6 C1 C2 4.2(3) . . . . ?
C53 C52 C46 C45 82.1(3) . . . . ?
C53 C52 C46 C47 -97.4(3) . . . . ?
C57 C55 C48 Y1A 55.1(3) . . . . ?
C57 C55 C48 C43 137.8(2) . . . . ?
C57 C55 C48 C47 -47.2(3) . . . . ?
C39 C40 C41 C42 -3.0(4) . . . . ?
C39 C38 C43 Y1A -178.1(2) . . . . ?
C39 C38 C43 C44 -88.1(3) . . . . ?
C39 C38 C43 C48 91.9(3) . . . . ?
C9 C8 C13 C15 -97.8(3) . . . . ?
C9 C8 C13 C14 25.2(3) . . . . ?
C9 C8 C7 Y1 -66.3(2) . . . . ?
C9 C8 C7 C12 2.8(3) . . . . ?
C9 C8 C7 C2 -170.5(2) . . . . ?
C9 C10 C11 Y1 62.9(2) . . . . ?
C9 C10 C11 C12 0.1(4) . . . . ?
C9 C10 C16 C17 -146.7(2) . . . . ?
C9 C10 C16 C18 88.1(3) . . . . ?
C32 C31 C25 C26 96.2(3) . . . . ?
C32 C31 C25 C24 -81.6(3) . . . . ?
C65 C64 C59 C60 78.6(3) . . . . ?
C65 C64 C59 C58 -100.7(3) . . . . ?
C61 C60 C59 C64 -179.0(2) . . . . ?
C61 C60 C59 C58 0.3(4) . . . . ?
C56 C55 C48 Y1A 178.6(2) . . . . ?
C56 C55 C48 C43 -98.7(3) . . . . ?
C56 C55 C48 C47 76.4(3) . . . . ?
C75 C75 C74 C73 -169.0(8) 3_766 . . . ?
C75 C75 C74A C73 172.0(12) 3_766 . . . ?

loop_
_exptl_oxdiff_crystal_face_indexfrac_h
_exptl_oxdiff_crystal_face_indexfrac_k
_exptl_oxdiff_crystal_face_indexfrac_l
_exptl_oxdiff_crystal_face_x
_exptl_oxdiff_crystal_face_y
_exptl_oxdiff_crystal_face_z
-0.8451 -14.8291 -2.6298 0.6090 0.7931 0.0089
-9.4531 2.3647 2.6772 -0.0435 -0.0601 -0.9972
9.5563 -1.1372 -2.4674 -0.0071 -0.0058 1.0000
1.4921 3.1218 -12.3389 -0.7765 0.5958 0.2050
-1.4921 -3.1218 12.3389 0.7765 -0.5958 -0.2050
0.6543 14.5462 -3.8093 -0.9240 -0.3823 0.0091
